data_7100408
loop_
_publ_author_name
'Deevi Basavaiah'
'Jamjanam Srivardhana Rao'
'Anumolu Jaganmohan Rao'
'Raju J. Reddy'

_publ_section_title
;
TiCl4 Catalyzed Tandem Construction of C-C and C-O
Bonds: a Simple and One-Pot Atom-Economical Stereoselective Synthesis of
Spiro-Oxindoles
;
_journal_name_full 'Chemical Communications'
_journal_paper_doi 10.1039/b500224a
_journal_year 2005
_chemical_formula_moiety 'C20 H18 O4'
_chemical_formula_sum 'C20 H18 O4'
_chemical_formula_weight 322.34
_chemical_melting_point 421.1(10)
_chemical_name_common
;
(1S,5S,7(1')S/1R,5R,7(1')R)-(1-Acetyl-5-methyl-6,8-
dioxabicyclo(3.2.1)octane)-7-spiro-1'-(1',2'-dihydroacenaphthalene-2'-
one)
;
_space_group_IT_number 14
_symmetry_cell_setting monoclinic
_symmetry_space_group_name_Hall '-P 2ybc'
_symmetry_space_group_name_H-M 'P 1 21/c 1'
_cell_angle_alpha 90.00
_cell_angle_beta 90.66(2)
_cell_angle_gamma 90.00
_cell_formula_units_Z 4
_cell_length_a 11.901(2)
_cell_length_b 9.0504(13)
_cell_length_c 14.859(6)
_cell_measurement_temperature 298
_cell_volume 1600.4(7)
_diffrn_ambient_temperature 298
_exptl_crystal_density_diffrn 1.338
_cod_depositor_comments
;
The following automatic conversions were performed:

'_chemical_melting_point' value '147-149 degree centigrade' was
changed to '421.1(10)' - it was converted from degrees Celsius(C) to
Kelvins(K), the average value was taken and precision was estimated.

Automatic conversion script
Id: cif_fix_values 1646 2011-03-28 12:23:43Z adriana 
;
_cod_original_sg_symbol_H-M 'P 21/c'
_cod_database_code 7100408

loop_
_symmetry_equiv_pos_as_xyz
'x, y, z'
'-x, y+1/2, -z+1/2'
'-x, -y, -z'
'x, -y-1/2, z-1/2'

loop_
_atom_site_label
_atom_site_type_symbol
_atom_site_fract_x
_atom_site_fract_y
_atom_site_fract_z
_atom_site_U_iso_or_equiv
_atom_site_adp_type
_atom_site_occupancy
_atom_site_symmetry_multiplicity
_atom_site_calc_flag
_atom_site_refinement_flags
_atom_site_disorder_assembly
_atom_site_disorder_group
O1 O 0.2894(3) 0.3449(3) 0.28374(15) 0.0660(8) Uani 1 1 d . . .
O2 O 0.42632(17) 0.3510(2) 0.11363(15) 0.0446(5) Uani 1 1 d . . .
O3 O 0.38260(16) 0.1412(2) 0.03605(13) 0.0361(5) Uani 1 1 d . . .
O4 O 0.1033(2) 0.1397(3) 0.11124(18) 0.0585(7) Uani 1 1 d . . .
C1 C 0.1836(3) 0.5087(3) 0.1884(2) 0.0444(7) Uani 1 1 d . . .
C2 C 0.1213(4) 0.6012(4) 0.2413(2) 0.0614(10) Uani 1 1 d . . .
H2 H 0.1239 0.5935 0.3037 0.074 Uiso 1 1 calc R . .
C3 C 0.0533(4) 0.7084(5) 0.1987(3) 0.0678(11) Uani 1 1 d . . .
H3 H 0.0107 0.7719 0.2337 0.081 Uiso 1 1 calc R . .
C4 C 0.0486(3) 0.7211(4) 0.1070(3) 0.0548(9) Uani 1 1 d . . .
H4 H 0.0038 0.7943 0.0813 0.066 Uiso 1 1 calc R . .
C5 C 0.1100(3) 0.6261(3) 0.0505(2) 0.0416(7) Uani 1 1 d . . .
C6 C 0.1773(2) 0.5214(3) 0.09452(18) 0.0355(6) Uani 1 1 d . . .
C7 C 0.2442(2) 0.4179(3) 0.04897(18) 0.0331(6) Uani 1 1 d . . .
C8 C 0.2447(3) 0.4196(3) -0.04211(19) 0.0408(7) Uani 1 1 d . . .
H8 H 0.2894 0.3538 -0.0738 0.049 Uiso 1 1 calc R . .
C9 C 0.1761(3) 0.5234(4) -0.0883(2) 0.0476(8) Uani 1 1 d . . .
H9 H 0.1751 0.5228 -0.1509 0.057 Uiso 1 1 calc R . .
C10 C 0.1110(3) 0.6243(3) -0.0443(2) 0.0458(7) Uani 1 1 d . . .
H10 H 0.0677 0.6916 -0.0769 0.055 Uiso 1 1 calc R . .
C11 C 0.2630(3) 0.3875(4) 0.21017(19) 0.0445(7) Uani 1 1 d . . .
C12 C 0.3081(2) 0.3263(3) 0.11895(18) 0.0360(6) Uani 1 1 d . . .
C13 C 0.3003(2) 0.1569(3) 0.10458(18) 0.0364(6) Uani 1 1 d . . .
C14 C 0.3361(3) 0.0619(4) 0.1850(2) 0.0524(8) Uani 1 1 d . . .
H14A H 0.2838 0.0775 0.2337 0.063 Uiso 1 1 calc R . .
H14B H 0.3322 -0.0414 0.1680 0.063 Uiso 1 1 calc R . .
C15 C 0.4548(4) 0.0969(5) 0.2185(3) 0.0675(11) Uani 1 1 d . . .
H15A H 0.4523 0.1816 0.2584 0.081 Uiso 1 1 calc R . .
H15B H 0.4834 0.0135 0.2528 0.081 Uiso 1 1 calc R . .
C16 C 0.5345(3) 0.1298(4) 0.1421(3) 0.0592(9) Uani 1 1 d . . .
H16A H 0.5999 0.1820 0.1653 0.071 Uiso 1 1 calc R . .
H16B H 0.5598 0.0378 0.1156 0.071 Uiso 1 1 calc R . .
C17 C 0.4769(2) 0.2223(3) 0.0712(2) 0.0420(7) Uani 1 1 d . . .
C18 C 0.5490(3) 0.2696(4) -0.0060(3) 0.0581(9) Uani 1 1 d . . .
H18A H 0.5758 0.1839 -0.0371 0.087 Uiso 1 1 calc R . .
H18B H 0.6117 0.3258 0.0165 0.087 Uiso 1 1 calc R . .
H18C H 0.5054 0.3295 -0.0468 0.087 Uiso 1 1 calc R . .
C19 C 0.1863(3) 0.1076(3) 0.0695(2) 0.0416(7) Uani 1 1 d . . .
C20 C 0.1813(3) 0.0161(4) -0.0147(2) 0.0494(8) Uani 1 1 d . . .
H20A H 0.1048 -0.0113 -0.0272 0.074 Uiso 1 1 calc R . .
H20B H 0.2258 -0.0715 -0.0065 0.074 Uiso 1 1 calc R . .
H20C H 0.2100 0.0723 -0.0641 0.074 Uiso 1 1 calc R . .

loop_
_atom_site_aniso_label
_atom_site_aniso_U_11
_atom_site_aniso_U_22
_atom_site_aniso_U_33
_atom_site_aniso_U_23
_atom_site_aniso_U_13
_atom_site_aniso_U_12
O1 0.092(2) 0.0716(18) 0.0343(12) -0.0031(11) -0.0027(12) 0.0280(15)
O2 0.0349(11) 0.0415(11) 0.0573(13) -0.0131(9) -0.0035(9) 0.0017(9)
O3 0.0318(9) 0.0339(10) 0.0425(10) -0.0054(8) 0.0028(8) 0.0014(8)
O4 0.0404(12) 0.0607(15) 0.0749(16) -0.0030(12) 0.0193(12) 0.0019(11)
C1 0.0534(18) 0.0385(16) 0.0414(15) -0.0023(12) 0.0049(13) 0.0069(13)
C2 0.082(3) 0.059(2) 0.0435(17) -0.0058(15) 0.0122(17) 0.022(2)
C3 0.086(3) 0.054(2) 0.064(2) -0.0054(18) 0.019(2) 0.031(2)
C4 0.0485(18) 0.0429(18) 0.073(2) 0.0078(16) 0.0095(16) 0.0170(15)
C5 0.0383(15) 0.0347(15) 0.0521(17) 0.0028(12) 0.0043(13) 0.0005(12)
C6 0.0364(14) 0.0307(13) 0.0395(14) -0.0001(11) 0.0049(11) 0.0016(11)
C7 0.0324(13) 0.0286(13) 0.0384(13) -0.0005(10) 0.0020(11) -0.0011(10)
C8 0.0449(16) 0.0373(15) 0.0403(15) -0.0022(12) 0.0059(12) 0.0004(13)
C9 0.0542(19) 0.0519(19) 0.0367(15) 0.0052(13) -0.0032(13) -0.0014(15)
C10 0.0441(16) 0.0412(16) 0.0522(17) 0.0135(13) -0.0040(13) 0.0044(13)
C11 0.0546(18) 0.0434(17) 0.0354(15) -0.0053(12) 0.0013(13) 0.0072(14)
C12 0.0345(14) 0.0389(15) 0.0348(13) -0.0028(11) 0.0000(11) 0.0050(11)
C13 0.0394(14) 0.0332(14) 0.0366(14) 0.0026(11) 0.0064(11) 0.0047(11)
C14 0.064(2) 0.0488(19) 0.0450(17) 0.0109(14) 0.0049(15) 0.0135(16)
C15 0.078(3) 0.071(3) 0.052(2) 0.0103(18) -0.0139(19) 0.030(2)
C16 0.0460(18) 0.064(2) 0.068(2) -0.0044(18) -0.0118(16) 0.0144(17)
C17 0.0337(14) 0.0389(15) 0.0535(17) -0.0063(13) -0.0015(12) 0.0028(12)
C18 0.0366(16) 0.058(2) 0.080(2) -0.0052(18) 0.0144(16) -0.0048(15)
C19 0.0418(15) 0.0326(14) 0.0505(16) 0.0082(12) 0.0103(13) 0.0013(12)
C20 0.0391(15) 0.0462(17) 0.063(2) -0.0074(15) 0.0034(14) -0.0048(13)

loop_
_geom_bond_atom_site_label_1
_geom_bond_atom_site_label_2
_geom_bond_distance
_geom_bond_site_symmetry_2
_geom_bond_publ_flag
O1 C11 1.198(4) . ?
O2 C12 1.427(3) . ?
O2 C17 1.458(4) . ?
O3 C13 1.428(3) . ?
O3 C17 1.434(4) . ?
O4 C19 1.208(4) . ?
C1 C2 1.372(4) . ?
C1 C6 1.401(4) . ?
C1 C11 1.481(4) . ?
C2 C3 1.409(5) . ?
C2 H2 0.9300 . ?
C3 C4 1.367(5) . ?
C3 H3 0.9300 . ?
C4 C5 1.412(5) . ?
C4 H4 0.9300 . ?
C5 C6 1.398(4) . ?
C5 C10 1.410(4) . ?
C6 C7 1.407(4) . ?
C7 C8 1.354(4) . ?
C7 C12 1.526(4) . ?
C8 C9 1.417(4) . ?
C8 H8 0.9300 . ?
C9 C10 1.368(5) . ?
C9 H9 0.9300 . ?
C10 H10 0.9300 . ?
C11 C12 1.565(4) . ?
C12 C13 1.551(4) . ?
C13 C19 1.514(4) . ?
C13 C14 1.529(4) . ?
C14 C15 1.526(6) . ?
C14 H14A 0.9700 . ?
C14 H14B 0.9700 . ?
C15 C16 1.517(6) . ?
C15 H15A 0.9700 . ?
C15 H15B 0.9700 . ?
C16 C17 1.505(5) . ?
C16 H16A 0.9700 . ?
C16 H16B 0.9700 . ?
C17 C18 1.503(5) . ?
C18 H18A 0.9600 . ?
C18 H18B 0.9600 . ?
C18 H18C 0.9600 . ?
C19 C20 1.501(5) . ?
C20 H20A 0.9600 . ?
C20 H20B 0.9600 . ?
C20 H20C 0.9600 . ?
